data_2204884
loop_
_publ_author_name
'Yu, Mingming'
'Li, Zhanxian'
'Fu, Wenfu'
'Zhang, Junfeng'

_publ_section_title
;\m-4,4'-Di-4-pyridyldiazene-\k^2^<i>N</i>:<i>N</i>'-bis{[1,1,1-tris(diphenylphosphinomethyl)ethane-\k<i>P</i>^3^]copper(I)}
 bis(tetrafluoroborate) dichloromethane solvate
;
_journal_issue 1
_journal_name_full 'Acta Crystallographica Section E'
_journal_page_first m98
_journal_page_last m100
_journal_paper_doi 10.1107/S1600536804031903
_journal_volume 61
_journal_year 2005
_chemical_formula_iupac '[Cu2 (C10 H4 N4) (C41 H39 P3)2] (B F4)2, C H2 Cl2'
_chemical_formula_moiety 'C92 H86 Cu2 N4 P6, 2B F4-, C H2 Cl2'
_chemical_formula_sum 'C93 H88 B2 Cl2 Cu2 F8 N4 P6'
_chemical_formula_weight 1819.09
_chemical_name_systematic
;
\m-4,4'-Di-4-pyridyldiazene-\k^2^N:N'-
bis{[1,1,1-tris(diphenylphosphinomethyl)ethane-\kP^3^]copper(I)}
bis(tetrafluoroboride) dichloromethane solvate
;
_space_group_IT_number 14
_symmetry_cell_setting monoclinic
_symmetry_space_group_name_Hall '-P 2ybc'
_symmetry_space_group_name_H-M 'P 1 21/c 1'
_atom_sites_solution_hydrogens geom
_atom_sites_solution_primary direct
_atom_sites_solution_secondary difmap
_audit_creation_method SHELXL-97
_cell_angle_alpha 90.00
_cell_angle_beta 103.768(12)
_cell_angle_gamma 90.00
_cell_formula_units_Z 2
_cell_length_a 16.029(11)
_cell_length_b 12.985(9)
_cell_length_c 21.106(14)
_cell_measurement_reflns_used 933
_cell_measurement_temperature 293(2)
_cell_measurement_theta_max 23.21
_cell_measurement_theta_min 3.35
_cell_volume 4267(5)
_computing_cell_refinement SMART
_computing_data_collection 'SMART  (Bruker, 1997)'
_computing_data_reduction 'SAINT (Bruker, 1997)'
_computing_molecular_graphics 'SHELXTL (Bruker, 1998)'
_computing_publication_material SHELXTL
_computing_structure_refinement 'SHELXL97 (Sheldrick, 1997)'
_computing_structure_solution 'SHELXS97 (Sheldrick, 1997)'
_diffrn_ambient_temperature 293(2)
_diffrn_measured_fraction_theta_full 0.993
_diffrn_measured_fraction_theta_max 0.993
_diffrn_measurement_device_type 'Bruker CCD area-detector'
_diffrn_measurement_method '\f and \w scans'
_diffrn_radiation_monochromator graphite
_diffrn_radiation_type MoK\a
_diffrn_radiation_wavelength 0.71073
_diffrn_reflns_av_R_equivalents 0.1003
_diffrn_reflns_av_sigmaI/netI 0.1341
_diffrn_reflns_limit_h_max 19
_diffrn_reflns_limit_h_min -18
_diffrn_reflns_limit_k_max 16
_diffrn_reflns_limit_k_min -14
_diffrn_reflns_limit_l_max 26
_diffrn_reflns_limit_l_min -26
_diffrn_reflns_number 23889
_diffrn_reflns_theta_full 26.43
_diffrn_reflns_theta_max 26.43
_diffrn_reflns_theta_min 1.31
_exptl_absorpt_coefficient_mu 0.741
_exptl_absorpt_correction_T_max 0.882515
_exptl_absorpt_correction_T_min 0.833678
_exptl_absorpt_correction_type multi-scan
_exptl_absorpt_process_details '(SADABS; Sheldrick, 1996)'
_exptl_crystal_colour brown
_exptl_crystal_density_diffrn 1.416
_exptl_crystal_density_method 'not measured'
_exptl_crystal_description block
_exptl_crystal_F_000 1876
_exptl_crystal_size_max 0.22
_exptl_crystal_size_mid 0.20
_exptl_crystal_size_min 0.16
_refine_diff_density_max 0.750
_refine_diff_density_min -0.580
_refine_ls_extinction_method none
_refine_ls_goodness_of_fit_ref 1.049
_refine_ls_hydrogen_treatment constr
_refine_ls_matrix_type full
_refine_ls_number_parameters 533
_refine_ls_number_reflns 8715
_refine_ls_number_restraints 13
_refine_ls_restrained_S_all 1.049
_refine_ls_R_factor_all 0.0933
_refine_ls_R_factor_gt 0.0483
_refine_ls_shift/su_max 0.000
_refine_ls_shift/su_mean 0.000
_refine_ls_structure_factor_coef Fsqd
_refine_ls_weighting_details 'calc w = 1/[\s^2^(Fo^2^)+(0.0727P)^2^] where P = (Fo^2^+2Fc^2^)/3'
_refine_ls_weighting_scheme calc
_refine_ls_wR_factor_gt 0.1227
_refine_ls_wR_factor_ref 0.1457
_reflns_number_gt 4513
_reflns_number_total 8715
_reflns_threshold_expression I>2\s(I)
_cod_data_source_file fl6133.cif
_cod_data_source_block publication_text
_cod_depositor_comments
;
The following automatic conversions were performed:
'_exptl_absorpt_correction_type' value 'MULTI-SCAN' changed to
'multi-scan' according to
'/home/saulius/struct/CIF-dictionaries/cif_core.dic' dictionary named
'cif_core.dic' version 2.4.1 from 2010-06-29.

Automatic conversion script
Id: cif_fix_enum 1527 2010-12-29 10:47:43Z saulius 

The following automatic conversions were performed:

'_exptl_absorpt_correction_type' value 'MULTI-SCAN' changed to
'multi-scan' according to
/home/saulius/struct/CIF-dictionaries/cif_core.dic dictionary named
'cif_core.dic' version 2.4.1 from 2010-06-29.

Automatic conversion script
Id: cif_fix_values 1715 2011-07-08 13:25:40Z adriana 
;
_cod_original_sg_symbol_H-M 'P 21/c'
_cod_database_code 2204884

loop_
_symmetry_equiv_pos_as_xyz
'x, y, z'
'-x, y+1/2, -z+1/2'
'-x, -y, -z'
'x, -y-1/2, z-1/2'

loop_
_atom_site_label
_atom_site_fract_x
_atom_site_fract_y
_atom_site_fract_z
_atom_site_U_iso_or_equiv
_atom_site_adp_type
_atom_site_calc_flag
_atom_site_refinement_flags
_atom_site_occupancy
_atom_site_type_symbol
Cu1 0.31419(4) 0.91277(5) 0.34514(3) 0.0329(2) Uani d . 1 Cu
P1 0.16792(8) 0.88993(11) 0.29806(7) 0.0305(3) Uani d . 1 P
P2 0.33827(9) 0.99731(11) 0.25460(7) 0.0309(3) Uani d . 1 P
P3 0.30151(9) 1.06800(11) 0.39745(7) 0.0318(4) Uani d . 1 P
N1 0.3836(3) 0.7904(3) 0.3945(2) 0.0328(11) Uani d . 1 N
N2 0.5210(3) 0.5320(3) 0.4881(2) 0.0380(11) Uani d . 1 N
C1 0.3420(3) 0.7055(4) 0.4073(3) 0.0384(14) Uani d . 1 C
H1 0.2823 0.7053 0.3948 0.046 Uiso calc R 1 H
C2 0.3826(3) 0.6190(4) 0.4376(3) 0.0361(14) Uani d . 1 C
H2 0.3508 0.5623 0.4453 0.043 Uiso calc R 1 H
C3 0.4710(3) 0.6179(4) 0.4565(3) 0.0331(13) Uani d . 1 C
C4 0.5149(3) 0.7035(4) 0.4435(3) 0.0390(14) Uani d . 1 C
H4 0.5746 0.7049 0.4552 0.047 Uiso calc R 1 H
C5 0.4694(3) 0.7868(4) 0.4132(3) 0.0422(15) Uani d . 1 C
H5 0.5001 0.8441 0.4052 0.051 Uiso calc R 1 H
C6 0.1008(3) 0.8840(4) 0.3574(3) 0.0306(12) Uani d . 1 C
C7 0.1386(4) 0.8817(5) 0.4229(3) 0.0489(16) Uani d . 1 C
H7 0.1982 0.8820 0.4366 0.059 Uiso calc R 1 H
C8 0.0899(5) 0.8787(6) 0.4691(3) 0.065(2) Uani d . 1 C
H8 0.1168 0.8791 0.5133 0.078 Uiso calc R 1 H
C9 0.0027(4) 0.8753(5) 0.4496(3) 0.0567(18) Uani d . 1 C
H9 -0.0302 0.8722 0.4804 0.068 Uiso calc R 1 H
C10 -0.0360(4) 0.8763(5) 0.3845(3) 0.0491(17) Uani d . 1 C
H10 -0.0956 0.8737 0.3711 0.059 Uiso calc R 1 H
C11 0.0120(3) 0.8812(4) 0.3383(3) 0.0399(14) Uani d . 1 C
H11 -0.0154 0.8827 0.2942 0.048 Uiso calc R 1 H
C12 0.1176(3) 0.7931(4) 0.2379(3) 0.0309(13) Uani d . 1 C
C13 0.0563(3) 0.8156(5) 0.1816(3) 0.0409(14) Uani d . 1 C
H13 0.0372 0.8830 0.1737 0.049 Uiso calc R 1 H
C14 0.0229(4) 0.7403(5) 0.1371(3) 0.0509(17) Uani d . 1 C
H14 -0.0181 0.7577 0.0994 0.061 Uiso calc R 1 H
C15 0.0490(4) 0.6409(5) 0.1473(3) 0.0566(18) Uani d . 1 C
H15 0.0268 0.5904 0.1166 0.068 Uiso calc R 1 H
C16 0.1095(4) 0.6156(5) 0.2043(3) 0.0566(18) Uani d . 1 C
H16 0.1273 0.5476 0.2124 0.068 Uiso calc R 1 H
C17 0.1428(4) 0.6911(5) 0.2487(3) 0.0431(15) Uani d . 1 C
H17 0.1831 0.6735 0.2867 0.052 Uiso calc R 1 H
C18 0.1352(3) 1.0092(4) 0.2521(2) 0.0332(13) Uani d . 1 C
H18A 0.1352 0.9956 0.2070 0.040 Uiso calc R 1 H
H18B 0.0762 1.0229 0.2535 0.040 Uiso calc R 1 H
C19 0.1865(3) 1.1093(4) 0.2721(2) 0.0311(13) Uani d . 1 C
C20 0.1297(4) 1.1986(5) 0.2390(3) 0.0506(17) Uani d . 1 C
H20A 0.1128 1.1867 0.1928 0.076 Uiso calc R 1 H
H20B 0.1613 1.2620 0.2474 0.076 Uiso calc R 1 H
H20C 0.0794 1.2030 0.2562 0.076 Uiso calc R 1 H
C21 0.2694(3) 1.1135(4) 0.2462(3) 0.0361(13) Uani d . 1 C
H21A 0.3045 1.1697 0.2683 0.043 Uiso calc R 1 H
H21B 0.2527 1.1311 0.2003 0.043 Uiso calc R 1 H
C22 0.3011(3) 0.9366(4) 0.1750(3) 0.0344(13) Uani d . 1 C
C23 0.2916(4) 0.9928(5) 0.1173(3) 0.0493(16) Uani d . 1 C
H23 0.3072 1.0620 0.1192 0.059 Uiso calc R 1 H
C24 0.2598(4) 0.9472(7) 0.0578(3) 0.067(2) Uani d . 1 C
H24 0.2544 0.9855 0.0198 0.080 Uiso calc R 1 H
C25 0.2360(4) 0.8462(7) 0.0540(4) 0.072(2) Uani d . 1 C
H25 0.2135 0.8163 0.0134 0.086 Uiso calc R 1 H
C26 0.2451(4) 0.7885(6) 0.1094(4) 0.064(2) Uani d . 1 C
H26 0.2295 0.7194 0.1067 0.077 Uiso calc R 1 H
C27 0.2780(3) 0.8341(5) 0.1701(3) 0.0414(15) Uani d . 1 C
H27 0.2844 0.7949 0.2078 0.050 Uiso calc R 1 H
C28 0.4436(3) 1.0447(4) 0.2473(2) 0.0316(13) Uani d . 1 C
C29 0.5061(4) 0.9717(5) 0.2491(3) 0.0546(17) Uani d . 1 C
H29 0.4933 0.9027 0.2538 0.065 Uiso calc R 1 H
C30 0.5879(4) 0.9987(6) 0.2440(3) 0.0558(18) Uani d . 1 C
H30 0.6293 0.9480 0.2457 0.067 Uiso calc R 1 H
C31 0.6076(4) 1.0982(6) 0.2364(3) 0.0517(17) Uani d . 1 C
H31 0.6622 1.1168 0.2325 0.062 Uiso calc R 1 H
C32 0.5462(4) 1.1703(6) 0.2348(3) 0.064(2) Uani d . 1 C
H32 0.5599 1.2392 0.2303 0.076 Uiso calc R 1 H
C33 0.4644(4) 1.1457(5) 0.2394(3) 0.0538(17) Uani d . 1 C
H33 0.4234 1.1971 0.2372 0.065 Uiso calc R 1 H
C34 0.2046(3) 1.1279(4) 0.3465(2) 0.0335(13) Uani d . 1 C
H34A 0.1555 1.1034 0.3615 0.040 Uiso calc R 1 H
H34B 0.2085 1.2016 0.3540 0.040 Uiso calc R 1 H
C35 0.3880(3) 1.1605(4) 0.3966(3) 0.0332(13) Uani d . 1 C
C36 0.3729(4) 1.2654(4) 0.3852(3) 0.0403(14) Uani d . 1 C
H36 0.3173 1.2912 0.3782 0.048 Uiso calc R 1 H
C37 0.4399(4) 1.3305(5) 0.3841(3) 0.0455(15) Uani d . 1 C
H37 0.4290 1.4003 0.3762 0.055 Uiso calc R 1 H
C38 0.5223(4) 1.2952(5) 0.3945(3) 0.0510(17) Uani d . 1 C
H38 0.5669 1.3404 0.3935 0.061 Uiso calc R 1 H
C39 0.5388(4) 1.1913(5) 0.4064(3) 0.0519(17) Uani d . 1 C
H39 0.5947 1.1665 0.4137 0.062 Uiso calc R 1 H
C40 0.4717(4) 1.1246(5) 0.4075(3) 0.0442(15) Uani d . 1 C
H40 0.4829 1.0550 0.4155 0.053 Uiso calc R 1 H
C41 0.2857(3) 1.0908(4) 0.4797(3) 0.0364(13) Uani d . 1 C
C42 0.3190(4) 1.0208(5) 0.5277(3) 0.0594(19) Uani d . 1 C
H42 0.3461 0.9619 0.5174 0.071 Uiso calc R 1 H
C43 0.3128(5) 1.0363(7) 0.5912(3) 0.080(2) Uani d . 1 C
H43 0.3354 0.9880 0.6232 0.096 Uiso calc R 1 H
C44 0.2734(5) 1.1224(7) 0.6069(3) 0.070(2) Uani d . 1 C
H44 0.2694 1.1330 0.6496 0.084 Uiso calc R 1 H
C45 0.2402(4) 1.1926(6) 0.5599(4) 0.063(2) Uani d . 1 C
H45 0.2134 1.2513 0.5707 0.076 Uiso calc R 1 H
C46 0.2459(4) 1.1776(5) 0.4964(3) 0.0528(17) Uani d . 1 C
H46 0.2228 1.2261 0.4646 0.063 Uiso calc R 1 H
B1 0.1798(6) 0.4621(7) 0.3609(5) 0.065(2) Uani d . 1 B
F1 0.1845(3) 0.5558(4) 0.3909(2) 0.1057(16) Uani d . 1 F
F2 0.2378(3) 0.4595(5) 0.3235(3) 0.132(2) Uani d . 1 F
F3 0.1016(4) 0.4554(6) 0.3221(3) 0.154(3) Uani d . 1 F
F4 0.1938(4) 0.3884(4) 0.4065(3) 0.143(2) Uani d . 1 F
C47 0.0280(17) 0.0044(19) -0.0277(9) 0.166(10) Uani d PDU 0.50 C
Cl1 0.0391(4) 0.0809(4) 0.0425(3) 0.240(2) Uani d DU 1 Cl

loop_
_atom_site_aniso_label
_atom_site_aniso_U_11
_atom_site_aniso_U_22
_atom_site_aniso_U_33
_atom_site_aniso_U_12
_atom_site_aniso_U_13
_atom_site_aniso_U_23
Cu1 0.0312(4) 0.0349(4) 0.0332(4) 0.0035(3) 0.0088(3) 0.0049(3)
P1 0.0281(7) 0.0353(8) 0.0294(8) 0.0010(6) 0.0095(6) 0.0026(6)
P2 0.0312(7) 0.0346(8) 0.0290(8) 0.0014(6) 0.0116(6) 0.0017(6)
P3 0.0315(8) 0.0365(8) 0.0291(8) 0.0030(7) 0.0105(6) 0.0005(6)
N1 0.030(3) 0.037(3) 0.032(3) -0.002(2) 0.009(2) 0.001(2)
N2 0.038(3) 0.030(3) 0.041(3) 0.003(2) 0.002(2) 0.007(2)
C1 0.029(3) 0.042(4) 0.042(4) 0.002(3) 0.005(3) 0.005(3)
C2 0.037(3) 0.031(3) 0.039(4) 0.000(3) 0.005(3) 0.007(3)
C3 0.036(3) 0.033(3) 0.029(3) 0.004(3) 0.006(3) 0.001(2)
C4 0.025(3) 0.040(3) 0.048(4) 0.001(3) 0.002(3) 0.008(3)
C5 0.038(3) 0.034(3) 0.054(4) -0.004(3) 0.010(3) 0.008(3)
C6 0.034(3) 0.030(3) 0.029(3) -0.002(2) 0.011(2) 0.001(2)
C7 0.042(3) 0.068(5) 0.037(4) 0.002(3) 0.009(3) 0.007(3)
C8 0.066(5) 0.096(6) 0.035(4) 0.007(4) 0.015(3) 0.013(4)
C9 0.061(5) 0.065(5) 0.054(5) -0.003(4) 0.033(4) 0.006(4)
C10 0.037(3) 0.062(4) 0.054(5) -0.005(3) 0.021(3) -0.006(3)
C11 0.036(3) 0.049(4) 0.035(3) -0.007(3) 0.009(3) -0.007(3)
C12 0.028(3) 0.041(3) 0.028(3) 0.002(3) 0.015(2) 0.003(3)
C13 0.039(3) 0.046(4) 0.034(4) 0.003(3) 0.003(3) -0.002(3)
C14 0.053(4) 0.060(4) 0.036(4) -0.002(3) 0.004(3) -0.002(3)
C15 0.064(4) 0.055(4) 0.048(5) -0.011(4) 0.008(4) -0.008(4)
C16 0.074(5) 0.036(4) 0.058(5) 0.003(3) 0.012(4) -0.006(3)
C17 0.047(4) 0.045(4) 0.033(4) 0.002(3) 0.002(3) 0.003(3)
C18 0.026(3) 0.046(3) 0.027(3) 0.003(3) 0.004(2) 0.006(3)
C19 0.033(3) 0.036(3) 0.024(3) 0.003(2) 0.007(2) 0.006(2)
C20 0.050(4) 0.047(4) 0.053(4) 0.016(3) 0.010(3) 0.014(3)
C21 0.047(3) 0.034(3) 0.029(3) -0.001(3) 0.013(3) 0.004(3)
C22 0.029(3) 0.040(3) 0.036(3) 0.004(3) 0.010(2) -0.004(3)
C23 0.057(4) 0.058(4) 0.035(4) 0.009(3) 0.015(3) -0.003(3)
C24 0.067(5) 0.096(6) 0.035(4) 0.017(5) 0.008(3) -0.005(4)
C25 0.054(5) 0.109(7) 0.052(5) -0.004(5) 0.012(4) -0.036(5)
C26 0.050(4) 0.068(5) 0.081(6) -0.013(4) 0.026(4) -0.032(5)
C27 0.031(3) 0.051(4) 0.047(4) -0.005(3) 0.017(3) -0.008(3)
C28 0.031(3) 0.040(3) 0.027(3) -0.004(3) 0.013(2) 0.000(3)
C29 0.037(4) 0.047(4) 0.080(5) -0.004(3) 0.014(3) -0.007(4)
C30 0.042(4) 0.069(5) 0.056(4) 0.009(4) 0.011(3) -0.007(4)
C31 0.044(4) 0.074(5) 0.040(4) -0.010(4) 0.018(3) -0.004(4)
C32 0.062(5) 0.053(4) 0.083(6) -0.014(4) 0.033(4) 0.007(4)
C33 0.049(4) 0.045(4) 0.075(5) 0.001(3) 0.032(4) 0.008(3)
C34 0.029(3) 0.035(3) 0.038(3) 0.005(2) 0.012(3) -0.003(3)
C35 0.031(3) 0.044(3) 0.026(3) -0.002(3) 0.008(2) -0.003(3)
C36 0.040(3) 0.038(3) 0.041(4) -0.001(3) 0.007(3) -0.001(3)
C37 0.054(4) 0.041(4) 0.041(4) -0.011(3) 0.012(3) -0.004(3)
C38 0.048(4) 0.066(5) 0.041(4) -0.019(4) 0.015(3) 0.000(3)
C39 0.034(3) 0.068(5) 0.055(4) -0.003(3) 0.012(3) 0.005(4)
C40 0.039(3) 0.047(4) 0.047(4) -0.001(3) 0.012(3) 0.000(3)
C41 0.036(3) 0.049(4) 0.027(3) -0.006(3) 0.013(2) -0.006(3)
C42 0.079(5) 0.065(5) 0.033(4) 0.021(4) 0.011(3) 0.004(3)
C43 0.106(6) 0.100(6) 0.033(4) 0.022(5) 0.015(4) 0.013(4)
C44 0.073(5) 0.107(7) 0.033(4) 0.010(5) 0.021(4) -0.011(4)
C45 0.065(5) 0.073(5) 0.056(5) 0.008(4) 0.023(4) -0.015(4)
C46 0.066(4) 0.059(4) 0.038(4) 0.006(4) 0.021(3) -0.005(3)
B1 0.058(6) 0.053(5) 0.085(7) -0.001(5) 0.020(5) 0.005(5)
F1 0.135(4) 0.069(3) 0.104(4) -0.017(3) 0.010(3) -0.003(3)
F2 0.110(4) 0.169(5) 0.139(5) 0.041(4) 0.073(4) 0.050(4)
F3 0.096(4) 0.221(7) 0.127(5) -0.085(4) -0.008(3) 0.004(5)
F4 0.235(7) 0.084(4) 0.135(5) 0.064(4) 0.095(5) 0.058(3)
C47 0.166(10) 0.166(10) 0.166(10) -0.0004(10) 0.040(3) -0.0001(10)
Cl1 0.241(2) 0.240(2) 0.240(2) -0.0006(10) 0.0574(11) -0.0037(10)

loop_
_atom_type_symbol
_atom_type_description
_atom_type_scat_dispersion_real
_atom_type_scat_dispersion_imag
_atom_type_scat_source
C C 0.0033 0.0016 'International Tables Vol C Tables 4.2.6.8 and 6.1.1.4'
H H 0.0000 0.0000 'International Tables Vol C Tables 4.2.6.8 and 6.1.1.4'
B B 0.0013 0.0007 'International Tables Vol C Tables 4.2.6.8 and 6.1.1.4'
N N 0.0061 0.0033 'International Tables Vol C Tables 4.2.6.8 and 6.1.1.4'
F F 0.0171 0.0103 'International Tables Vol C Tables 4.2.6.8 and 6.1.1.4'
Cl Cl 0.1484 0.1585 'International Tables Vol C Tables 4.2.6.8 and 6.1.1.4'
P P 0.1023 0.0942 'International Tables Vol C Tables 4.2.6.8 and 6.1.1.4'
Cu Cu 0.3201 1.2651 'International Tables Vol C Tables 4.2.6.8 and 6.1.1.4'

loop_
_geom_angle_atom_site_label_1
_geom_angle_atom_site_label_2
_geom_angle_atom_site_label_3
_geom_angle_site_symmetry_1
_geom_angle_site_symmetry_3
_geom_angle
_geom_angle_publ_flag
N1 Cu1 P2 . . 127.11(13) ?
N1 Cu1 P3 . . 121.46(13) yes
P2 Cu1 P3 . . 91.80(7) yes
N1 Cu1 P1 . . 118.74(13) yes
P2 Cu1 P1 . . 93.25(6) yes
P3 Cu1 P1 . . 96.85(6) yes
C12 P1 C18 . . 101.0(2) ?
C12 P1 C6 . . 102.2(2) ?
C18 P1 C6 . . 104.8(2) ?
C12 P1 Cu1 . . 127.83(17) ?
C18 P1 Cu1 . . 104.41(17) ?
C6 P1 Cu1 . . 113.99(18) ?
C22 P2 C28 . . 99.9(2) ?
C22 P2 C21 . . 102.0(2) ?
C28 P2 C21 . . 104.9(2) ?
C22 P2 Cu1 . . 118.28(19) ?
C28 P2 Cu1 . . 124.41(18) ?
C21 P2 Cu1 . . 104.63(17) ?
C41 P3 C35 . . 100.2(2) ?
C41 P3 C34 . . 101.4(2) ?
C35 P3 C34 . . 104.6(3) ?
C41 P3 Cu1 . . 129.4(2) ?
C35 P3 Cu1 . . 114.20(18) ?
C34 P3 Cu1 . . 104.21(18) ?
C5 N1 C1 . . 115.8(5) ?
C5 N1 Cu1 . . 124.5(4) ?
C1 N1 Cu1 . . 119.7(4) ?
N2 N2 C3 3_666 . 114.1(5) yes
N1 C1 C2 . . 123.9(5) ?
N1 C1 H1 . . 118.0 ?
C2 C1 H1 . . 118.0 ?
C1 C2 C3 . . 118.9(5) ?
C1 C2 H2 . . 120.6 ?
C3 C2 H2 . . 120.6 ?
C4 C3 C2 . . 118.3(5) ?
C4 C3 N2 . . 117.5(5) ?
C2 C3 N2 . . 124.2(5) ?
C5 C4 C3 . . 119.2(5) ?
C5 C4 H4 . . 120.4 ?
C3 C4 H4 . . 120.4 ?
N1 C5 C4 . . 124.0(5) ?
N1 C5 H5 . . 118.0 ?
C4 C5 H5 . . 118.0 ?
C7 C6 C11 . . 118.0(5) ?
C7 C6 P1 . . 119.9(4) ?
C11 C6 P1 . . 122.1(4) ?
C6 C7 C8 . . 121.4(6) ?
C6 C7 H7 . . 119.3 ?
C8 C7 H7 . . 119.3 ?
C9 C8 C7 . . 119.9(6) ?
C9 C8 H8 . . 120.0 ?
C7 C8 H8 . . 120.0 ?
C8 C9 C10 . . 119.4(6) ?
C8 C9 H9 . . 120.3 ?
C10 C9 H9 . . 120.3 ?
C9 C10 C11 . . 121.0(6) ?
C9 C10 H10 . . 119.5 ?
C11 C10 H10 . . 119.5 ?
C10 C11 C6 . . 120.2(6) ?
C10 C11 H11 . . 119.9 ?
C6 C11 H11 . . 119.9 ?
C13 C12 C17 . . 117.5(5) ?
C13 C12 P1 . . 123.9(4) ?
C17 C12 P1 . . 118.6(4) ?
C14 C13 C12 . . 121.4(6) ?
C14 C13 H13 . . 119.3 ?
C12 C13 H13 . . 119.3 ?
C15 C14 C13 . . 120.8(6) ?
C15 C14 H14 . . 119.6 ?
C13 C14 H14 . . 119.6 ?
C14 C15 C16 . . 119.1(6) ?
C14 C15 H15 . . 120.5 ?
C16 C15 H15 . . 120.5 ?
C17 C16 C15 . . 119.9(6) ?
C17 C16 H16 . . 120.1 ?
C15 C16 H16 . . 120.1 ?
C16 C17 C12 . . 121.3(5) ?
C16 C17 H17 . . 119.3 ?
C12 C17 H17 . . 119.3 ?
C19 C18 P1 . . 120.0(3) ?
C19 C18 H18A . . 107.3 ?
P1 C18 H18A . . 107.3 ?
C19 C18 H18B . . 107.3 ?
P1 C18 H18B . . 107.3 ?
H18A C18 H18B . . 106.9 ?
C20 C19 C18 . . 107.0(4) ?
C20 C19 C34 . . 107.0(4) ?
C18 C19 C34 . . 111.6(4) ?
C20 C19 C21 . . 106.2(4) ?
C18 C19 C21 . . 112.2(4) ?
C34 C19 C21 . . 112.4(4) ?
C19 C20 H20A . . 109.5 ?
C19 C20 H20B . . 109.5 ?
H20A C20 H20B . . 109.5 ?
C19 C20 H20C . . 109.5 ?
H20A C20 H20C . . 109.5 ?
H20B C20 H20C . . 109.5 ?
C19 C21 P2 . . 118.6(4) ?
C19 C21 H21A . . 107.7 ?
P2 C21 H21A . . 107.7 ?
C19 C21 H21B . . 107.7 ?
P2 C21 H21B . . 107.7 ?
H21A C21 H21B . . 107.1 ?
C27 C22 C23 . . 118.0(5) ?
C27 C22 P2 . . 120.6(5) ?
C23 C22 P2 . . 121.4(4) ?
C24 C23 C22 . . 120.7(7) ?
C24 C23 H23 . . 119.6 ?
C22 C23 H23 . . 119.6 ?
C25 C24 C23 . . 120.5(7) ?
C25 C24 H24 . . 119.7 ?
C23 C24 H24 . . 119.7 ?
C24 C25 C26 . . 120.3(7) ?
C24 C25 H25 . . 119.8 ?
C26 C25 H25 . . 119.8 ?
C25 C26 C27 . . 119.6(7) ?
C25 C26 H26 . . 120.2 ?
C27 C26 H26 . . 120.2 ?
C22 C27 C26 . . 120.9(6) ?
C22 C27 H27 . . 119.6 ?
C26 C27 H27 . . 119.6 ?
C29 C28 C33 . . 117.8(5) ?
C29 C28 P2 . . 116.5(4) ?
C33 C28 P2 . . 125.7(4) ?
C28 C29 C30 . . 121.4(6) ?
C28 C29 H29 . . 119.3 ?
C30 C29 H29 . . 119.3 ?
C31 C30 C29 . . 120.3(6) ?
C31 C30 H30 . . 119.8 ?
C29 C30 H30 . . 119.8 ?
C30 C31 C32 . . 118.5(6) ?
C30 C31 H31 . . 120.8 ?
C32 C31 H31 . . 120.8 ?
C31 C32 C33 . . 122.5(6) ?
C31 C32 H32 . . 118.8 ?
C33 C32 H32 . . 118.8 ?
C28 C33 C32 . . 119.6(6) ?
C28 C33 H33 . . 120.2 ?
C32 C33 H33 . . 120.2 ?
C19 C34 P3 . . 117.2(3) ?
C19 C34 H34A . . 108.0 ?
P3 C34 H34A . . 108.0 ?
C19 C34 H34B . . 108.0 ?
P3 C34 H34B . . 108.0 ?
H34A C34 H34B . . 107.2 ?
C40 C35 C36 . . 118.6(5) ?
C40 C35 P3 . . 118.8(4) ?
C36 C35 P3 . . 122.6(4) ?
C37 C36 C35 . . 120.0(5) ?
C37 C36 H36 . . 120.0 ?
C35 C36 H36 . . 120.0 ?
C38 C37 C36 . . 121.4(6) ?
C38 C37 H37 . . 119.3 ?
C36 C37 H37 . . 119.3 ?
C37 C38 C39 . . 119.4(6) ?
C37 C38 H38 . . 120.3 ?
C39 C38 H38 . . 120.3 ?
C40 C39 C38 . . 119.8(6) ?
C40 C39 H39 . . 120.1 ?
C38 C39 H39 . . 120.1 ?
C39 C40 C35 . . 120.8(6) ?
C39 C40 H40 . . 119.6 ?
C35 C40 H40 . . 119.6 ?
C42 C41 C46 . . 118.3(6) ?
C42 C41 P3 . . 118.4(5) ?
C46 C41 P3 . . 123.2(5) ?
C41 C42 C43 . . 121.0(7) ?
C41 C42 H42 . . 119.5 ?
C43 C42 H42 . . 119.5 ?
C44 C43 C42 . . 120.0(7) ?
C44 C43 H43 . . 120.0 ?
C42 C43 H43 . . 120.0 ?
C45 C44 C43 . . 119.8(7) ?
C45 C44 H44 . . 120.1 ?
C43 C44 H44 . . 120.1 ?
C44 C45 C46 . . 120.6(7) ?
C44 C45 H45 . . 119.7 ?
C46 C45 H45 . . 119.7 ?
C45 C46 C41 . . 120.3(6) ?
C45 C46 H46 . . 119.9 ?
C41 C46 H46 . . 119.9 ?
F3 B1 F4 . . 111.7(8) ?
F3 B1 F2 . . 108.5(8) ?
F4 B1 F2 . . 112.3(7) ?
F3 B1 F1 . . 106.5(7) ?
F4 B1 F1 . . 108.8(8) ?
F2 B1 F1 . . 108.8(7) ?
Cl1 C47 C47 3 3 67.4(16) ?
Cl1 C47 Cl1 3 . 120.6(15) ?
C47 C47 Cl1 3 . 53.2(7) ?
C47 Cl1 C47 3 . 59.4(15) ?

loop_
_geom_bond_atom_site_label_1
_geom_bond_atom_site_label_2
_geom_bond_site_symmetry_2
_geom_bond_distance
_geom_bond_publ_flag
Cu1 N1 . 2.072(4) yes
Cu1 P2 . 2.3145(19) yes
Cu1 P3 . 2.330(2) yes
Cu1 P1 . 2.337(2) yes
P1 C12 . 1.832(6) ?
P1 C18 . 1.836(5) yes
P1 C6 . 1.837(5) ?
P2 C22 . 1.824(6) ?
P2 C28 . 1.838(5) ?
P2 C21 . 1.853(5) yes
P3 C41 . 1.837(5) ?
P3 C35 . 1.838(6) ?
P3 C34 . 1.838(5) yes
N1 C5 . 1.338(6) ?
N1 C1 . 1.350(7) ?
N2 N2 3_666 1.247(8) yes
N2 C3 . 1.442(6) yes
C1 C2 . 1.377(7) ?
C1 H1 . 0.9300 ?
C2 C3 . 1.378(7) ?
C2 H2 . 0.9300 ?
C3 C4 . 1.378(7) ?
C4 C5 . 1.375(7) ?
C4 H4 . 0.9300 ?
C5 H5 . 0.9300 ?
C6 C7 . 1.371(8) ?
C6 C11 . 1.384(7) ?
C7 C8 . 1.387(8) ?
C7 H7 . 0.9300 ?
C8 C9 . 1.360(9) ?
C8 H8 . 0.9300 ?
C9 C10 . 1.367(8) ?
C9 H9 . 0.9300 ?
C10 C11 . 1.379(8) ?
C10 H10 . 0.9300 ?
C11 H11 . 0.9300 ?
C12 C13 . 1.381(7) ?
C12 C17 . 1.388(7) ?
C13 C14 . 1.373(8) ?
C13 H13 . 0.9300 ?
C14 C15 . 1.359(8) ?
C14 H14 . 0.9300 ?
C15 C16 . 1.395(9) ?
C15 H15 . 0.9300 ?
C16 C17 . 1.373(8) ?
C16 H16 . 0.9300 ?
C17 H17 . 0.9300 ?
C18 C19 . 1.542(7) yes
C18 H18A . 0.9700 ?
C18 H18B . 0.9700 ?
C19 C20 . 1.536(7) yes
C19 C34 . 1.546(7) yes
C19 C21 . 1.554(7) yes
C20 H20A . 0.9600 ?
C20 H20B . 0.9600 ?
C20 H20C . 0.9600 ?
C21 H21A . 0.9700 ?
C21 H21B . 0.9700 ?
C22 C27 . 1.378(8) ?
C22 C23 . 1.397(8) ?
C23 C24 . 1.372(9) ?
C23 H23 . 0.9300 ?
C24 C25 . 1.363(10) ?
C24 H24 . 0.9300 ?
C25 C26 . 1.367(10) ?
C25 H25 . 0.9300 ?
C26 C27 . 1.397(9) ?
C26 H26 . 0.9300 ?
C27 H27 . 0.9300 ?
C28 C29 . 1.373(7) ?
C28 C33 . 1.373(8) ?
C29 C30 . 1.385(8) ?
C29 H29 . 0.9300 ?
C30 C31 . 1.348(9) ?
C30 H30 . 0.9300 ?
C31 C32 . 1.353(9) ?
C31 H31 . 0.9300 ?
C32 C33 . 1.377(8) ?
C32 H32 . 0.9300 ?
C33 H33 . 0.9300 ?
C34 H34A . 0.9700 ?
C34 H34B . 0.9700 ?
C35 C40 . 1.387(7) ?
C35 C36 . 1.394(7) ?
C36 C37 . 1.372(7) ?
C36 H36 . 0.9300 ?
C37 C38 . 1.365(8) ?
C37 H37 . 0.9300 ?
C38 C39 . 1.386(8) ?
C38 H38 . 0.9300 ?
C39 C40 . 1.385(8) ?
C39 H39 . 0.9300 ?
C40 H40 . 0.9300 ?
C41 C42 . 1.372(8) ?
C41 C46 . 1.381(8) ?
C42 C43 . 1.381(9) ?
C42 H42 . 0.9300 ?
C43 C44 . 1.362(10) ?
C43 H43 . 0.9300 ?
C44 C45 . 1.359(9) ?
C44 H44 . 0.9300 ?
C45 C46 . 1.379(8) ?
C45 H45 . 0.9300 ?
C46 H46 . 0.9300 ?
B1 F3 . 1.327(10) ?
B1 F4 . 1.337(9) ?
B1 F2 . 1.356(9) ?
B1 F1 . 1.366(10) ?
C47 Cl1 3 1.52(2) ?
C47 C47 3 1.64(4) ?
C47 Cl1 . 1.757(10) ?
Cl1 C47 3 1.52(2) ?

loop_
_geom_torsion_atom_site_label_1
_geom_torsion_atom_site_label_2
_geom_torsion_atom_site_label_3
_geom_torsion_atom_site_label_4
_geom_torsion_site_symmetry_1
_geom_torsion_site_symmetry_4
_geom_torsion
_geom_torsion_publ_flag
N1 Cu1 P1 C12 . . -56.9(3) ?
P2 Cu1 P1 C12 . . 79.1(2) ?
P3 Cu1 P1 C12 . . 171.3(2) ?
N1 Cu1 P1 C18 . . -173.6(2) ?
P2 Cu1 P1 C18 . . -37.49(18) ?
P3 Cu1 P1 C18 . . 54.71(19) ?
N1 Cu1 P1 C6 . . 72.7(2) ?
P2 Cu1 P1 C6 . . -151.23(19) ?
P3 Cu1 P1 C6 . . -59.03(19) ?
N1 Cu1 P2 C22 . . 78.9(2) ?
P3 Cu1 P2 C22 . . -148.38(19) ?
P1 Cu1 P2 C22 . . -51.41(19) ?
N1 Cu1 P2 C28 . . -48.4(3) ?
P3 Cu1 P2 C28 . . 84.3(2) ?
P1 Cu1 P2 C28 . . -178.7(2) ?
N1 Cu1 P2 C21 . . -168.5(2) ?
P3 Cu1 P2 C21 . . -35.80(19) ?
P1 Cu1 P2 C21 . . 61.17(19) ?
N1 Cu1 P3 C41 . . -40.1(3) ?
P2 Cu1 P3 C41 . . -176.7(2) ?
P1 Cu1 P3 C41 . . 89.8(2) ?
N1 Cu1 P3 C35 . . 88.2(2) ?
P2 Cu1 P3 C35 . . -48.4(2) ?
P1 Cu1 P3 C35 . . -141.9(2) ?
N1 Cu1 P3 C34 . . -158.3(2) ?
P2 Cu1 P3 C34 . . 65.10(19) ?
P1 Cu1 P3 C34 . . -28.39(19) ?
P2 Cu1 N1 C5 . . 47.6(5) ?
P3 Cu1 N1 C5 . . -73.0(5) ?
P1 Cu1 N1 C5 . . 167.3(4) ?
P2 Cu1 N1 C1 . . -129.6(4) ?
P3 Cu1 N1 C1 . . 109.8(4) ?
P1 Cu1 N1 C1 . . -9.9(4) ?
C5 N1 C1 C2 . . 0.2(8) ?
Cu1 N1 C1 C2 . . 177.6(4) ?
N1 C1 C2 C3 . . 0.0(9) ?
C1 C2 C3 C4 . . -0.5(8) ?
C1 C2 C3 N2 . . -179.5(5) ?
N2 N2 C3 C4 3_666 . 164.1(6) yes
N2 N2 C3 C2 3_666 . -16.9(9) yes
C2 C3 C4 C5 . . 0.7(8) ?
N2 C3 C4 C5 . . 179.8(5) ?
C1 N1 C5 C4 . . 0.0(8) ?
Cu1 N1 C5 C4 . . -177.2(4) ?
C3 C4 C5 N1 . . -0.5(9) ?
C12 P1 C6 C7 . . 134.5(5) ?
C18 P1 C6 C7 . . -120.6(5) ?
Cu1 P1 C6 C7 . . -7.0(5) ?
C12 P1 C6 C11 . . -45.1(5) ?
C18 P1 C6 C11 . . 59.8(5) ?
Cu1 P1 C6 C11 . . 173.4(4) ?
C11 C6 C7 C8 . . -1.3(9) ?
P1 C6 C7 C8 . . 179.0(5) ?
C6 C7 C8 C9 . . 1.8(10) ?
C7 C8 C9 C10 . . -1.0(11) ?
C8 C9 C10 C11 . . -0.2(10) ?
C9 C10 C11 C6 . . 0.7(9) ?
C7 C6 C11 C10 . . 0.1(8) ?
P1 C6 C11 C10 . . 179.7(4) ?
C18 P1 C12 C13 . . -13.3(5) ?
C6 P1 C12 C13 . . 94.7(5) ?
Cu1 P1 C12 C13 . . -131.4(4) ?
C18 P1 C12 C17 . . 165.9(4) ?
C6 P1 C12 C17 . . -86.2(4) ?
Cu1 P1 C12 C17 . . 47.8(5) ?
C17 C12 C13 C14 . . -1.5(8) ?
P1 C12 C13 C14 . . 177.7(4) ?
C12 C13 C14 C15 . . 0.3(10) ?
C13 C14 C15 C16 . . 1.0(10) ?
C14 C15 C16 C17 . . -1.1(10) ?
C15 C16 C17 C12 . . -0.1(10) ?
C13 C12 C17 C16 . . 1.4(8) ?
P1 C12 C17 C16 . . -177.8(5) ?
C12 P1 C18 C19 . . -158.5(4) ?
C6 P1 C18 C19 . . 95.6(4) ?
Cu1 P1 C18 C19 . . -24.5(4) ?
P1 C18 C19 C20 . . -163.6(4) ?
P1 C18 C19 C34 . . -46.9(5) ?
P1 C18 C19 C21 . . 80.3(5) ?
C20 C19 C21 P2 . . -161.6(4) ?
C18 C19 C21 P2 . . -45.0(6) ?
C34 C19 C21 P2 . . 81.8(5) ?
C22 P2 C21 C19 . . 96.0(4) ?
C28 P2 C21 C19 . . -160.1(4) ?
Cu1 P2 C21 C19 . . -27.8(4) ?
C28 P2 C22 C27 . . 123.2(4) ?
C21 P2 C22 C27 . . -129.0(4) ?
Cu1 P2 C22 C27 . . -15.0(5) ?
C28 P2 C22 C23 . . -59.4(5) ?
C21 P2 C22 C23 . . 48.3(5) ?
Cu1 P2 C22 C23 . . 162.3(4) ?
C27 C22 C23 C24 . . 0.5(8) ?
P2 C22 C23 C24 . . -176.9(5) ?
C22 C23 C24 C25 . . 0.5(10) ?
C23 C24 C25 C26 . . -1.2(11) ?
C24 C25 C26 C27 . . 0.8(10) ?
C23 C22 C27 C26 . . -0.8(8) ?
P2 C22 C27 C26 . . 176.6(4) ?
C25 C26 C27 C22 . . 0.2(9) ?
C22 P2 C28 C29 . . -71.9(5) ?
C21 P2 C28 C29 . . -177.3(4) ?
Cu1 P2 C28 C29 . . 62.8(5) ?
C22 P2 C28 C33 . . 107.2(6) ?
C21 P2 C28 C33 . . 1.8(6) ?
Cu1 P2 C28 C33 . . -118.2(5) ?
C33 C28 C29 C30 . . 0.8(9) ?
P2 C28 C29 C30 . . 180.0(5) ?
C28 C29 C30 C31 . . -0.6(10) ?
C29 C30 C31 C32 . . 0.7(10) ?
C30 C31 C32 C33 . . -1.0(11) ?
C29 C28 C33 C32 . . -1.1(9) ?
P2 C28 C33 C32 . . 179.8(5) ?
C31 C32 C33 C28 . . 1.3(11) ?
C20 C19 C34 P3 . . -156.3(4) ?
C18 C19 C34 P3 . . 87.0(5) ?
C21 C19 C34 P3 . . -40.2(6) ?
C41 P3 C34 C19 . . -170.3(4) ?
C35 P3 C34 C19 . . 85.8(4) ?
Cu1 P3 C34 C19 . . -34.4(4) ?
C41 P3 C35 C40 . . 100.6(5) ?
C34 P3 C35 C40 . . -154.6(4) ?
Cu1 P3 C35 C40 . . -41.4(5) ?
C41 P3 C35 C36 . . -79.8(5) ?
C34 P3 C35 C36 . . 24.9(5) ?
Cu1 P3 C35 C36 . . 138.2(4) ?
C40 C35 C36 C37 . . 0.6(8) ?
P3 C35 C36 C37 . . -178.9(4) ?
C35 C36 C37 C38 . . -0.3(9) ?
C36 C37 C38 C39 . . -0.1(9) ?
C37 C38 C39 C40 . . 0.2(9) ?
C38 C39 C40 C35 . . 0.0(9) ?
C36 C35 C40 C39 . . -0.5(8) ?
P3 C35 C40 C39 . . 179.1(5) ?
C35 P3 C41 C42 . . -103.0(5) ?
C34 P3 C41 C42 . . 149.7(5) ?
Cu1 P3 C41 C42 . . 30.3(6) ?
C35 P3 C41 C46 . . 73.6(5) ?
C34 P3 C41 C46 . . -33.7(6) ?
Cu1 P3 C41 C46 . . -153.0(4) ?
C46 C41 C42 C43 . . 0.1(10) ?
P3 C41 C42 C43 . . 176.9(6) ?
C41 C42 C43 C44 . . -0.2(12) ?
C42 C43 C44 C45 . . 0.2(12) ?
C43 C44 C45 C46 . . 0.0(11) ?
C44 C45 C46 C41 . . -0.1(10) ?
C42 C41 C46 C45 . . 0.1(9) ?
P3 C41 C46 C45 . . -176.5(5) ?
Cl1 C47 Cl1 C47 3 3 0.000(2) ?
